data_4122258
loop_
_publ_author_name
'Joost, Maximilian'
'Estevez, Laura'
'Mallet-Ladeira, Sonia'
'Miqueu, Karinne'
'Amgoune, Abderrahmane'
'Bourissou, Didier'

_publ_section_title
;
 Mechanisms of syn-Insertion of Alkynes and Allenes into Gold-Silicon
 Bonds: A Comprehensive Experimental/Theoretical Study.
;
_journal_issue 29
_journal_name_full 'Journal of the American Chemical Society'
_journal_page_first 10373
_journal_page_last 10382
_journal_paper_doi 10.1021/ja504024h
_journal_volume 136
_journal_year 2014
_chemical_compound_source 'synthesis as described'
_chemical_formula_moiety 'C40 H40 Au O4 P Si, 0.5(C6 H6)'
_chemical_formula_sum 'C43 H43 Au O4 P Si'
_chemical_formula_weight 879.8
_chemical_name_systematic
;
 ?
;
_space_group_IT_number 14
_symmetry_cell_setting monoclinic
_symmetry_Int_Tables_number 14
_symmetry_space_group_name_Hall '-P 2yn'
_symmetry_space_group_name_H-M 'P 1 21/n 1'
_atom_sites_solution_hydrogens geom
_atom_sites_solution_primary direct
_atom_sites_solution_secondary difmap
_cell_angle_alpha 90
_cell_angle_beta 100.449(2)
_cell_angle_gamma 90
_cell_formula_units_Z 4
_cell_length_a 10.8649(4)
_cell_length_b 23.9209(8)
_cell_length_c 14.8877(6)
_cell_measurement_reflns_used 9936
_cell_measurement_temperature 193(2)
_cell_measurement_theta_max 27.55
_cell_measurement_theta_min 2.31
_cell_measurement_wavelength 0.71073
_cell_volume 3805.1(2)
_computing_cell_refinement 'APEX2 and SAINT (Bruker, 2008)'
_computing_data_collection 'APEX2 (Bruker, 2008)'
_computing_data_reduction 'SAINT (Bruker, 2008)'
_computing_molecular_graphics 'Ortep-3 for Windows (Farrugia, 1997)'
_computing_publication_material 'WinGX publication routines (Farrugia, 1999)'
_computing_structure_refinement 'SHELXL-97 (Sheldrick, 2008)'
_computing_structure_solution 'SHELXS-97 (Sheldrick, 2008)'
_diffrn_ambient_temperature 193(2)
_diffrn_measured_fraction_theta_full 0.994
_diffrn_measured_fraction_theta_max 0.994
_diffrn_measurement_device_type 'Bruker Kappa APEX II Quazar'
_diffrn_measurement_method 'phi and omega scans'
_diffrn_radiation_monochromator 'multilayer optics'
_diffrn_radiation_probe x-ray
_diffrn_radiation_source 'microfocus sealed tube'
_diffrn_radiation_type MoK\a
_diffrn_radiation_wavelength 0.71073
_diffrn_reflns_av_R_equivalents 0.0374
_diffrn_reflns_av_unetI/netI 0.0315
_diffrn_reflns_limit_h_max 14
_diffrn_reflns_limit_h_min -14
_diffrn_reflns_limit_k_max 25
_diffrn_reflns_limit_k_min -31
_diffrn_reflns_limit_l_max 19
_diffrn_reflns_limit_l_min -19
_diffrn_reflns_number 57915
_diffrn_reflns_theta_full 28.33
_diffrn_reflns_theta_max 28.33
_diffrn_reflns_theta_min 2.56
_diffrn_standards_decay_% 0
_diffrn_standards_interval_count 0
_diffrn_standards_interval_time 0
_diffrn_standards_number 0
_exptl_absorpt_coefficient_mu 3.981
_exptl_absorpt_correction_T_max 0.7413
_exptl_absorpt_correction_T_min 0.6890
_exptl_absorpt_correction_type multi-scan
_exptl_absorpt_process_details '(SADABS; Bruker, 2008)'
_exptl_crystal_colour colourless
_exptl_crystal_density_diffrn 1.536
_exptl_crystal_density_method 'not measured'
_exptl_crystal_description parallelepiped
_exptl_crystal_F_000 1764
_exptl_crystal_size_max 0.16
_exptl_crystal_size_mid 0.08
_exptl_crystal_size_min 0.08
_refine_diff_density_max 0.513
_refine_diff_density_min -0.459
_refine_diff_density_rms 0.085
_refine_ls_extinction_method none
_refine_ls_goodness_of_fit_ref 1.024
_refine_ls_hydrogen_treatment constr
_refine_ls_matrix_type full
_refine_ls_number_parameters 456
_refine_ls_number_reflns 9427
_refine_ls_number_restraints 0
_refine_ls_restrained_S_all 1.024
_refine_ls_R_factor_all 0.0374
_refine_ls_R_factor_gt 0.0236
_refine_ls_shift/su_max 0.018
_refine_ls_shift/su_mean 0
_refine_ls_structure_factor_coef Fsqd
_refine_ls_weighting_details 'calc w=1/[\s^2^(Fo^2^)+(0.0190P)^2^+2.9936P] where P=(Fo^2^+2Fc^2^)/3'
_refine_ls_weighting_scheme calc
_refine_ls_wR_factor_gt 0.0474
_refine_ls_wR_factor_ref 0.0521
_reflns_number_gt 7667
_reflns_number_total 9427
_reflns_threshold_expression >2sigma(I)
_cod_data_source_file ja504024h_si_001.cif
_cod_data_source_block II
_cod_depositor_comments 'Adding full bibliography for 4122257--4122258.cif.'
_cod_original_sg_symbol_H-M 'P 21/n'
_cod_database_code 4122258

loop_
_symmetry_equiv_pos_as_xyz
'x, y, z'
'-x+1/2, y+1/2, -z+1/2'
'-x, -y, -z'
'x-1/2, -y-1/2, z-1/2'

loop_
_atom_site_label
_atom_site_type_symbol
_atom_site_fract_x
_atom_site_fract_y
_atom_site_fract_z
_atom_site_U_iso_or_equiv
_atom_site_adp_type
_atom_site_occupancy
_atom_site_symmetry_multiplicity
_atom_site_calc_flag
_atom_site_refinement_flags
C2 C 0.5446(2) 0.32418(11) 0.06700(18) 0.0252(6) Uani 1 1 d .
C1 C 0.4979(2) 0.35324(10) 0.13049(17) 0.0226(5) Uani 1 1 d .
C5 C 0.5890(2) 0.35351(11) -0.00934(19) 0.0284(6) Uani 1 1 d .
C6 C 0.7676(3) 0.38108(17) -0.0686(3) 0.0639(11) Uani 1 1 d .
H6A H 0.7366 0.3635 -0.1278 0.096 Uiso 1 1 calc R
H6B H 0.859 0.3783 -0.0544 0.096 Uiso 1 1 calc R
H6C H 0.7429 0.4205 -0.0711 0.096 Uiso 1 1 calc R
C3 C 0.4861(3) 0.41513(11) 0.12091(18) 0.0285(6) Uani 1 1 d .
C4 C 0.5911(3) 0.50163(12) 0.1153(2) 0.0522(9) Uani 1 1 d .
H4A H 0.5046 0.5145 0.1115 0.078 Uiso 1 1 calc R
H4B H 0.6223 0.5136 0.0606 0.078 Uiso 1 1 calc R
H4C H 0.6436 0.5177 0.1696 0.078 Uiso 1 1 calc R
C7 C 0.6729(2) 0.10847(10) 0.06248(18) 0.0234(5) Uani 1 1 d .
C8 C 0.7022(2) 0.06047(11) 0.01743(19) 0.0272(6) Uani 1 1 d .
H8 H 0.6454 0.0469 -0.0341 0.033 Uiso 1 1 calc R
C9 C 0.8137(2) 0.03246(12) 0.0474(2) 0.0337(6) Uani 1 1 d .
H9 H 0.8339 0.0001 0.016 0.04 Uiso 1 1 calc R
C10 C 0.8954(3) 0.05171(13) 0.1232(2) 0.0398(7) Uani 1 1 d .
H10 H 0.971 0.0321 0.1446 0.048 Uiso 1 1 calc R
C11 C 0.8677(3) 0.09922(13) 0.1679(2) 0.0401(7) Uani 1 1 d .
H11 H 0.9243 0.1122 0.2199 0.048 Uiso 1 1 calc R
C12 C 0.7568(2) 0.12825(12) 0.13697(19) 0.0325(6) Uani 1 1 d .
H12 H 0.7389 0.1615 0.1669 0.039 Uiso 1 1 calc R
C13 C 0.4199(2) 0.10960(11) 0.09404(18) 0.0247(5) Uani 1 1 d .
C14 C 0.4528(2) 0.06090(12) 0.14226(19) 0.0318(6) Uani 1 1 d .
H14 H 0.5333 0.0451 0.1435 0.038 Uiso 1 1 calc R
C15 C 0.3688(3) 0.03496(13) 0.1889(2) 0.0394(7) Uani 1 1 d .
H15 H 0.3918 0.0014 0.2217 0.047 Uiso 1 1 calc R
C16 C 0.2524(3) 0.05781(14) 0.1877(2) 0.0430(8) Uani 1 1 d .
H16 H 0.1957 0.0404 0.2206 0.052 Uiso 1 1 calc R
C17 C 0.2179(3) 0.10632(13) 0.1385(3) 0.0478(9) Uani 1 1 d .
H17 H 0.1367 0.1216 0.1364 0.057 Uiso 1 1 calc R
C18 C 0.3017(2) 0.13261(12) 0.0924(2) 0.0380(7) Uani 1 1 d .
H18 H 0.2786 0.1663 0.0598 0.046 Uiso 1 1 calc R
C19 C 0.4647(2) 0.12466(10) -0.08760(18) 0.0243(5) Uani 1 1 d .
C20 C 0.3870(2) 0.07829(11) -0.1098(2) 0.0307(6) Uani 1 1 d .
H20 H 0.3657 0.0557 -0.0625 0.037 Uiso 1 1 calc R
C21 C 0.3409(2) 0.06503(12) -0.1997(2) 0.0338(6) Uani 1 1 d .
H21 H 0.2878 0.0335 -0.214 0.041 Uiso 1 1 calc R
C22 C 0.3716(3) 0.09730(13) -0.2689(2) 0.0373(7) Uani 1 1 d .
H22 H 0.3385 0.0886 -0.3308 0.045 Uiso 1 1 calc R
C23 C 0.4506(3) 0.14221(14) -0.2479(2) 0.0430(7) Uani 1 1 d .
H23 H 0.4742 0.1636 -0.2958 0.052 Uiso 1 1 calc R
C24 C 0.4961(3) 0.15661(12) -0.1581(2) 0.0327(6) Uani 1 1 d .
H24 H 0.5488 0.1883 -0.1446 0.039 Uiso 1 1 calc R
C25 C 0.5504(2) 0.25802(11) 0.26956(17) 0.0248(5) Uani 1 1 d .
C26 C 0.6782(3) 0.27022(12) 0.2967(2) 0.0357(7) Uani 1 1 d .
H26 H 0.7078 0.3067 0.2867 0.043 Uiso 1 1 calc R
C27 C 0.7621(3) 0.23014(13) 0.3379(2) 0.0394(7) Uani 1 1 d .
H27 H 0.8481 0.2394 0.3559 0.047 Uiso 1 1 calc R
C28 C 0.7214(3) 0.17697(13) 0.3528(2) 0.0390(7) Uani 1 1 d .
H28 H 0.7788 0.1497 0.3819 0.047 Uiso 1 1 calc R
C29 C 0.5963(3) 0.16347(12) 0.3251(2) 0.0369(7) Uani 1 1 d .
H29 H 0.5679 0.1267 0.3343 0.044 Uiso 1 1 calc R
C30 C 0.5124(2) 0.20352(11) 0.28386(18) 0.0290(6) Uani 1 1 d .
H30 H 0.4269 0.1936 0.2649 0.035 Uiso 1 1 calc R
C31 C 0.2764(2) 0.28517(11) 0.17995(18) 0.0254(5) Uani 1 1 d .
C32 C 0.2149(3) 0.29676(12) 0.09216(19) 0.0336(6) Uani 1 1 d .
H32 H 0.2552 0.3191 0.0534 0.04 Uiso 1 1 calc R
C33 C 0.0952(3) 0.27632(14) 0.0594(2) 0.0429(7) Uani 1 1 d .
H33 H 0.0551 0.2848 -0.0012 0.052 Uiso 1 1 calc R
C34 C 0.0348(3) 0.24406(13) 0.1142(2) 0.0425(8) Uani 1 1 d .
H34 H -0.0469 0.2302 0.0916 0.051 Uiso 1 1 calc R
C35 C 0.0928(3) 0.23191(11) 0.2016(2) 0.0358(7) Uani 1 1 d .
H35 H 0.0512 0.2097 0.2398 0.043 Uiso 1 1 calc R
C36 C 0.2123(2) 0.25208(11) 0.2342(2) 0.0305(6) Uani 1 1 d .
H36 H 0.2517 0.2433 0.2949 0.037 Uiso 1 1 calc R
C37 C 0.4216(2) 0.36378(11) 0.32525(18) 0.0283(6) Uani 1 1 d .
C38 C 0.5397(3) 0.39934(14) 0.3534(2) 0.0465(8) Uani 1 1 d .
H38A H 0.554 0.4219 0.3013 0.07 Uiso 1 1 calc R
H38B H 0.6118 0.3748 0.3731 0.07 Uiso 1 1 calc R
H38C H 0.5289 0.424 0.4039 0.07 Uiso 1 1 calc R
C39 C 0.3079(3) 0.40291(13) 0.3009(2) 0.0426(7) Uani 1 1 d .
H39A H 0.3023 0.427 0.3532 0.064 Uiso 1 1 calc R
H39B H 0.2314 0.3805 0.2856 0.064 Uiso 1 1 calc R
H39C H 0.3176 0.4261 0.2483 0.064 Uiso 1 1 calc R
C40 C 0.4050(3) 0.32919(13) 0.4093(2) 0.0440(8) Uani 1 1 d .
H40A H 0.4753 0.3032 0.4249 0.066 Uiso 1 1 calc R
H40B H 0.3266 0.3081 0.3955 0.066 Uiso 1 1 calc R
H40C H 0.4027 0.3543 0.461 0.066 Uiso 1 1 calc R
C41 C -0.0424(3) 0.50750(15) 0.0801(2) 0.0523(9) Uani 1 1 d .
H41 H -0.0712 0.5124 0.1362 0.063 Uiso 1 1 calc R
C42 C 0.0544(3) 0.47061(16) 0.0758(2) 0.0544(9) Uani 1 1 d .
H42 H 0.0915 0.4504 0.1288 0.065 Uiso 1 1 calc R
C43 C 0.0971(3) 0.46303(14) -0.0045(2) 0.0481(8) Uani 1 1 d .
H43 H 0.1636 0.4377 -0.0077 0.058 Uiso 1 1 calc R
Si1 Si 0.43588(6) 0.31552(3) 0.22537(5) 0.02200(14) Uani 1 1 d .
P1 P 0.52462(6) 0.14453(3) 0.02963(5) 0.02277(14) Uani 1 1 d .
Au1 Au 0.538730(9) 0.238758(4) 0.052766(7) 0.02451(4) Uani 1 1 d .
O3 O 0.5243(2) 0.37375(9) -0.07488(15) 0.0461(5) Uani 1 1 d .
O4 O 0.71450(18) 0.35286(9) 0.00179(15) 0.0447(5) Uani 1 1 d .
O1 O 0.38822(19) 0.44002(9) 0.11402(17) 0.0501(6) Uani 1 1 d .
O2 O 0.59492(17) 0.44098(7) 0.12135(15) 0.0370(5) Uani 1 1 d .

loop_
_atom_site_aniso_label
_atom_site_aniso_U_11
_atom_site_aniso_U_22
_atom_site_aniso_U_33
_atom_site_aniso_U_23
_atom_site_aniso_U_13
_atom_site_aniso_U_12
C2 0.0241(12) 0.0221(14) 0.0285(15) 0.0037(11) 0.0025(10) -0.0012(10)
C1 0.0240(12) 0.0185(13) 0.0237(14) 0.0020(10) 0.0003(10) -0.0001(10)
C5 0.0348(14) 0.0223(14) 0.0285(15) -0.0028(11) 0.0073(11) -0.0073(11)
C6 0.060(2) 0.076(3) 0.065(3) 0.004(2) 0.036(2) -0.0208(19)
C3 0.0400(15) 0.0225(14) 0.0223(14) 0.0033(11) 0.0035(11) -0.0007(11)
C4 0.074(2) 0.0240(17) 0.053(2) 0.0068(15) -0.0040(18) -0.0110(16)
C7 0.0239(12) 0.0207(13) 0.0263(14) 0.0034(11) 0.0066(10) -0.0018(10)
C8 0.0277(13) 0.0255(14) 0.0286(15) 0.0018(11) 0.0058(11) -0.0015(10)
C9 0.0328(14) 0.0257(15) 0.0439(18) 0.0046(13) 0.0100(12) 0.0021(11)
C10 0.0261(13) 0.0353(18) 0.056(2) 0.0146(15) 0.0029(13) 0.0000(12)
C11 0.0311(14) 0.0441(19) 0.0399(18) 0.0068(15) -0.0074(12) -0.0081(13)
C12 0.0336(14) 0.0304(16) 0.0336(16) -0.0023(12) 0.0059(12) -0.0049(11)
C13 0.0256(12) 0.0225(14) 0.0261(14) -0.0056(11) 0.0045(10) -0.0047(10)
C14 0.0297(13) 0.0331(16) 0.0320(16) 0.0038(12) 0.0042(11) -0.0043(11)
C15 0.0394(16) 0.0439(19) 0.0334(17) 0.0106(14) 0.0027(13) -0.0115(13)
C16 0.0437(17) 0.048(2) 0.0422(19) -0.0079(15) 0.0206(14) -0.0188(14)
C17 0.0363(16) 0.0373(19) 0.076(3) -0.0164(18) 0.0266(16) -0.0044(13)
C18 0.0323(14) 0.0247(15) 0.060(2) -0.0028(14) 0.0166(14) -0.0001(11)
C19 0.0240(12) 0.0225(14) 0.0257(14) -0.0006(11) 0.0031(10) 0.0033(10)
C20 0.0324(14) 0.0264(15) 0.0324(16) 0.0033(12) 0.0036(11) -0.0033(11)
C21 0.0317(14) 0.0330(16) 0.0343(17) -0.0071(13) -0.0008(12) -0.0046(11)
C22 0.0378(15) 0.0471(19) 0.0246(15) -0.0063(13) -0.0006(12) 0.0012(13)
C23 0.0505(18) 0.049(2) 0.0312(17) 0.0060(14) 0.0113(14) -0.0061(15)
C24 0.0368(14) 0.0297(16) 0.0322(16) 0.0001(12) 0.0083(12) -0.0083(12)
C25 0.0297(12) 0.0239(13) 0.0210(13) 0.0022(11) 0.0049(10) 0.0028(10)
C26 0.0317(14) 0.0341(17) 0.0407(17) 0.0027(13) 0.0048(12) -0.0004(12)
C27 0.0321(14) 0.044(2) 0.0390(18) -0.0017(14) -0.0017(12) 0.0075(13)
C28 0.0474(17) 0.0411(19) 0.0263(16) 0.0021(13) 0.0008(13) 0.0205(14)
C29 0.0522(18) 0.0254(15) 0.0329(17) 0.0050(13) 0.0072(13) 0.0074(13)
C30 0.0343(14) 0.0241(15) 0.0278(15) 0.0006(11) 0.0039(11) 0.0017(11)
C31 0.0273(12) 0.0188(13) 0.0302(15) -0.0040(11) 0.0056(10) 0.0000(10)
C32 0.0375(15) 0.0341(17) 0.0283(15) -0.0021(12) 0.0039(12) -0.0056(12)
C33 0.0395(16) 0.053(2) 0.0323(17) -0.0072(15) -0.0033(13) -0.0074(14)
C34 0.0317(14) 0.0459(19) 0.049(2) -0.0171(16) 0.0063(13) -0.0140(13)
C35 0.0355(14) 0.0287(16) 0.0469(19) -0.0071(13) 0.0177(13) -0.0089(12)
C36 0.0334(14) 0.0242(15) 0.0350(15) -0.0011(11) 0.0091(11) -0.0020(11)
C37 0.0346(14) 0.0239(14) 0.0252(14) 0.0000(11) 0.0023(11) 0.0001(11)
C38 0.0475(18) 0.048(2) 0.042(2) -0.0168(16) 0.0040(14) -0.0155(15)
C39 0.0519(18) 0.0381(18) 0.0402(19) -0.0023(14) 0.0144(15) 0.0134(14)
C40 0.070(2) 0.0367(18) 0.0285(17) -0.0010(14) 0.0166(15) 0.0038(16)
C41 0.065(2) 0.058(2) 0.0354(19) 0.0011(17) 0.0123(16) 0.0027(18)
C42 0.070(2) 0.057(2) 0.0327(19) 0.0068(16) 0.0000(17) 0.0119(18)
C43 0.0447(18) 0.047(2) 0.050(2) -0.0045(17) 0.0021(15) 0.0021(15)
Si1 0.0243(3) 0.0177(4) 0.0237(4) 0.0014(3) 0.0035(3) -0.0006(3)
P1 0.0250(3) 0.0177(3) 0.0261(4) -0.0008(3) 0.0061(3) -0.0013(2)
Au1 0.02917(5) 0.01751(6) 0.02757(6) -0.00051(4) 0.00711(4) -0.00185(4)
O3 0.0507(12) 0.0489(14) 0.0363(13) 0.0177(11) 0.0015(10) -0.0065(10)
O4 0.0355(11) 0.0588(15) 0.0430(13) 0.0066(11) 0.0161(9) -0.0064(10)
O1 0.0418(12) 0.0329(12) 0.0787(18) 0.0176(11) 0.0196(11) 0.0140(9)
O2 0.0384(10) 0.0188(10) 0.0510(13) 0.0035(9) 0.0008(9) -0.0044(8)

loop_
_atom_type_symbol
_atom_type_description
_atom_type_scat_dispersion_real
_atom_type_scat_dispersion_imag
_atom_type_scat_source
C C 0.0033 0.0016 'International Tables Vol C Tables 4.2.6.8 and 6.1.1.4'
H H 0 0 'International Tables Vol C Tables 4.2.6.8 and 6.1.1.4'
Si Si 0.0817 0.0704 'International Tables Vol C Tables 4.2.6.8 and 6.1.1.4'
P P 0.1023 0.0942 'International Tables Vol C Tables 4.2.6.8 and 6.1.1.4'
Au Au -2.0133 8.8022 'International Tables Vol C Tables 4.2.6.8 and 6.1.1.4'
O O 0.0106 0.006 'International Tables Vol C Tables 4.2.6.8 and 6.1.1.4'

loop_
_geom_angle_atom_site_label_1
_geom_angle_atom_site_label_2
_geom_angle_atom_site_label_3
_geom_angle
_geom_angle_site_symmetry_1
C1 C2 C5 120.6(2) .
C1 C2 Au1 125.35(19) .
C5 C2 Au1 113.47(18) .
C2 C1 C3 118.9(2) .
C2 C1 Si1 120.46(19) .
C3 C1 Si1 120.45(18) .
O3 C5 O4 122.6(3) .
O3 C5 C2 126.1(2) .
O4 C5 C2 111.3(2) .
O4 C6 H6A 109.5 .
O4 C6 H6B 109.5 .
H6A C6 H6B 109.5 .
O4 C6 H6C 109.5 .
H6A C6 H6C 109.5 .
H6B C6 H6C 109.5 .
O1 C3 O2 122.6(2) .
O1 C3 C1 123.9(2) .
O2 C3 C1 113.5(2) .
O2 C4 H4A 109.5 .
O2 C4 H4B 109.5 .
H4A C4 H4B 109.5 .
O2 C4 H4C 109.5 .
H4A C4 H4C 109.5 .
H4B C4 H4C 109.5 .
C12 C7 C8 119.4(2) .
C12 C7 P1 118.5(2) .
C8 C7 P1 122.0(2) .
C9 C8 C7 120.4(3) .
C9 C8 H8 119.8 .
C7 C8 H8 119.8 .
C10 C9 C8 119.8(3) .
C10 C9 H9 120.1 .
C8 C9 H9 120.1 .
C11 C10 C9 120.3(3) .
C11 C10 H10 119.8 .
C9 C10 H10 119.8 .
C10 C11 C12 120.2(3) .
C10 C11 H11 119.9 .
C12 C11 H11 119.9 .
C7 C12 C11 119.9(3) .
C7 C12 H12 120.1 .
C11 C12 H12 120.1 .
C14 C13 C18 119.6(2) .
C14 C13 P1 122.24(19) .
C18 C13 P1 118.2(2) .
C13 C14 C15 120.3(3) .
C13 C14 H14 119.9 .
C15 C14 H14 119.9 .
C16 C15 C14 120.2(3) .
C16 C15 H15 119.9 .
C14 C15 H15 119.9 .
C15 C16 C17 120.0(3) .
C15 C16 H16 120 .
C17 C16 H16 120 .
C18 C17 C16 120.1(3) .
C18 C17 H17 119.9 .
C16 C17 H17 119.9 .
C17 C18 C13 119.9(3) .
C17 C18 H18 120.1 .
C13 C18 H18 120.1 .
C24 C19 C20 118.6(3) .
C24 C19 P1 119.3(2) .
C20 C19 P1 122.2(2) .
C21 C20 C19 120.7(3) .
C21 C20 H20 119.7 .
C19 C20 H20 119.7 .
C22 C21 C20 120.2(3) .
C22 C21 H21 119.9 .
C20 C21 H21 119.9 .
C23 C22 C21 119.7(3) .
C23 C22 H22 120.2 .
C21 C22 H22 120.2 .
C22 C23 C24 120.9(3) .
C22 C23 H23 119.6 .
C24 C23 H23 119.6 .
C23 C24 C19 120.0(3) .
C23 C24 H24 120 .
C19 C24 H24 120 .
C30 C25 C26 117.1(2) .
C30 C25 Si1 122.52(19) .
C26 C25 Si1 120.2(2) .
C27 C26 C25 121.3(3) .
C27 C26 H26 119.4 .
C25 C26 H26 119.4 .
C28 C27 C26 120.4(3) .
C28 C27 H27 119.8 .
C26 C27 H27 119.8 .
C27 C28 C29 119.5(3) .
C27 C28 H28 120.2 .
C29 C28 H28 120.2 .
C28 C29 C30 120.1(3) .
C28 C29 H29 119.9 .
C30 C29 H29 119.9 .
C29 C30 C25 121.6(3) .
C29 C30 H30 119.2 .
C25 C30 H30 119.2 .
C32 C31 C36 116.8(2) .
C32 C31 Si1 121.1(2) .
C36 C31 Si1 122.0(2) .
C31 C32 C33 121.4(3) .
C31 C32 H32 119.3 .
C33 C32 H32 119.3 .
C34 C33 C32 120.4(3) .
C34 C33 H33 119.8 .
C32 C33 H33 119.8 .
C35 C34 C33 119.8(3) .
C35 C34 H34 120.1 .
C33 C34 H34 120.1 .
C34 C35 C36 119.9(3) .
C34 C35 H35 120.1 .
C36 C35 H35 120.1 .
C35 C36 C31 121.7(3) .
C35 C36 H36 119.1 .
C31 C36 H36 119.1 .
C38 C37 C40 107.0(2) .
C38 C37 C39 108.9(2) .
C40 C37 C39 108.1(2) .
C38 C37 Si1 111.48(19) .
C40 C37 Si1 110.24(19) .
C39 C37 Si1 111.01(19) .
C37 C38 H38A 109.5 .
C37 C38 H38B 109.5 .
H38A C38 H38B 109.5 .
C37 C38 H38C 109.5 .
H38A C38 H38C 109.5 .
H38B C38 H38C 109.5 .
C37 C39 H39A 109.5 .
C37 C39 H39B 109.5 .
H39A C39 H39B 109.5 .
C37 C39 H39C 109.5 .
H39A C39 H39C 109.5 .
H39B C39 H39C 109.5 .
C37 C40 H40A 109.5 .
C37 C40 H40B 109.5 .
H40A C40 H40B 109.5 .
C37 C40 H40C 109.5 .
H40A C40 H40C 109.5 .
H40B C40 H40C 109.5 .
C43 C41 C42 120.7(3) 3_565
C43 C41 H41 119.7 3_565
C42 C41 H41 119.7 .
C43 C42 C41 120.4(3) .
C43 C42 H42 119.8 .
C41 C42 H42 119.8 .
C41 C43 C42 118.9(3) 3_565
C41 C43 H43 120.5 3_565
C42 C43 H43 120.5 .
C31 Si1 C25 110.39(11) .
C31 Si1 C1 110.05(11) .
C25 Si1 C1 107.70(11) .
C31 Si1 C37 108.22(11) .
C25 Si1 C37 108.05(12) .
C1 Si1 C37 112.41(11) .
C19 P1 C7 106.34(12) .
C19 P1 C13 103.74(12) .
C7 P1 C13 104.44(12) .
C19 P1 Au1 114.02(9) .
C7 P1 Au1 113.38(8) .
C13 P1 Au1 113.93(8) .
C2 Au1 P1 176.85(7) .
C5 O4 C6 115.7(3) .
C3 O2 C4 116.5(2) .

loop_
_geom_bond_atom_site_label_1
_geom_bond_atom_site_label_2
_geom_bond_distance
_geom_bond_site_symmetry_2
C2 C1 1.344(4) .
C2 C5 1.489(4) .
C2 Au1 2.054(3) .
C1 C3 1.491(4) .
C1 Si1 1.900(3) .
C5 O3 1.197(3) .
C5 O4 1.343(3) .
C6 O4 1.451(4) .
C6 H6A 0.98 .
C6 H6B 0.98 .
C6 H6C 0.98 .
C3 O1 1.207(3) .
C3 O2 1.333(3) .
C4 O2 1.454(3) .
C4 H4A 0.98 .
C4 H4B 0.98 .
C4 H4C 0.98 .
C7 C12 1.385(4) .
C7 C8 1.395(4) .
C7 P1 1.815(2) .
C8 C9 1.385(4) .
C8 H8 0.95 .
C9 C10 1.382(4) .
C9 H9 0.95 .
C10 C11 1.377(4) .
C10 H10 0.95 .
C11 C12 1.394(4) .
C11 H11 0.95 .
C12 H12 0.95 .
C13 C14 1.381(4) .
C13 C18 1.393(3) .
C13 P1 1.819(3) .
C14 C15 1.390(4) .
C14 H14 0.95 .
C15 C16 1.375(4) .
C15 H15 0.95 .
C16 C17 1.387(5) .
C16 H16 0.95 .
C17 C18 1.387(4) .
C17 H17 0.95 .
C18 H18 0.95 .
C19 C24 1.390(4) .
C19 C20 1.397(4) .
C19 P1 1.812(3) .
C20 C21 1.379(4) .
C20 H20 0.95 .
C21 C22 1.375(4) .
C21 H21 0.95 .
C22 C23 1.375(4) .
C22 H22 0.95 .
C23 C24 1.383(4) .
C23 H23 0.95 .
C24 H24 0.95 .
C25 C30 1.396(4) .
C25 C26 1.405(4) .
C25 Si1 1.891(3) .
C26 C27 1.387(4) .
C26 H26 0.95 .
C27 C28 1.378(4) .
C27 H27 0.95 .
C28 C29 1.386(4) .
C28 H28 0.95 .
C29 C30 1.386(4) .
C29 H29 0.95 .
C30 H30 0.95 .
C31 C32 1.384(4) .
C31 C36 1.404(4) .
C31 Si1 1.887(3) .
C32 C33 1.392(4) .
C32 H32 0.95 .
C33 C34 1.373(5) .
C33 H33 0.95 .
C34 C35 1.370(5) .
C34 H34 0.95 .
C35 C36 1.388(4) .
C35 H35 0.95 .
C36 H36 0.95 .
C37 C38 1.533(4) .
C37 C40 1.537(4) .
C37 C39 1.540(4) .
C37 Si1 1.911(3) .
C38 H38A 0.98 .
C38 H38B 0.98 .
C38 H38C 0.98 .
C39 H39A 0.98 .
C39 H39B 0.98 .
C39 H39C 0.98 .
C40 H40A 0.98 .
C40 H40B 0.98 .
C40 H40C 0.98 .
C41 C43 1.369(5) 3_565
C41 C42 1.384(5) .
C41 H41 0.95 .
C42 C43 1.371(5) .
C42 H42 0.95 .
C43 C41 1.369(5) 3_565
C43 H43 0.95 .
P1 Au1 2.2812(7) .
